data_7105077
loop_
_publ_author_name
'Xinjiao Wang'
'Frank W. Heinemann'
'Mei Yang'
'Berthold U. Melcher'
'Melinda Fekete'
'Anja-Verena Mudring'
'Peter Wasserscheid'
'Karsten Meyer'

_publ_section_title
;
 A new class of double alkyl-substituted, liquid crystalline
 imidazolium ionic liquids---a unique combination of structural
 features, viscosity effects, and thermal properties
;
_journal_name_full 'Chem. Commun.'
_journal_page_first 7405
_journal_page_last 7407
_journal_paper_doi 10.1039/b914939b
_journal_year 2009
_chemical_formula_moiety 'C27 H53 N2, B F4'
_chemical_formula_sum 'C27 H53 B F4 N2'
_chemical_formula_weight 492.52
_chemical_name_systematic
;
?
;
_space_group_IT_number 2
_symmetry_cell_setting triclinic
_symmetry_space_group_name_Hall '-P 1'
_symmetry_space_group_name_H-M 'P -1'
_atom_sites_solution_hydrogens geom
_atom_sites_solution_primary direct
_atom_sites_solution_secondary difmap
_audit_creation_method SHELXL-97
_cell_angle_alpha 90.194(7)
_cell_angle_beta 92.173(7)
_cell_angle_gamma 100.503(7)
_cell_formula_units_Z 4
_cell_length_a 8.5500(7)
_cell_length_b 8.7636(6)
_cell_length_c 41.352(3)
_cell_measurement_reflns_used 76
_cell_measurement_temperature 200(2)
_cell_measurement_theta_max 20.00
_cell_measurement_theta_min 6.00
_cell_volume 3044.2(4)
_computing_cell_refinement 'EVALCCD (Duisenberg, 2003)'
_computing_data_collection 'COLLECT (Bruker-Nonius, 2002)'
_computing_data_reduction 'EVALCCD (Duisenberg, 2003)'
_computing_molecular_graphics 'SHELXTL 6.12 (Bruker AXS, 2002)'
_computing_publication_material 'SHELXTL 6.12 (Bruker AXS, 2002)'
_computing_structure_refinement 'SHELXTL 6.12 (Bruker AXS, 2002)'
_computing_structure_solution 'SHELXTL 6.12 (Bruker AXS, 2002)'
_diffrn_ambient_temperature 200(2)
_diffrn_detector_area_resol_mean 9
_diffrn_measured_fraction_theta_full 0.998
_diffrn_measured_fraction_theta_max 0.998
_diffrn_measurement_device_type 'Bruker-Nonius KappaCCD'
_diffrn_measurement_method
;
\f- and \w-rotations with 0.60 \% and 24 sec per frame
;
_diffrn_radiation_monochromator graphite
_diffrn_radiation_source 'fine-focus sealed tube'
_diffrn_radiation_type MoK\a
_diffrn_radiation_wavelength 0.71073
_diffrn_reflns_av_R_equivalents 0.1711
_diffrn_reflns_av_sigmaI/netI 0.1086
_diffrn_reflns_limit_h_max 10
_diffrn_reflns_limit_h_min -10
_diffrn_reflns_limit_k_max 10
_diffrn_reflns_limit_k_min -10
_diffrn_reflns_limit_l_max 49
_diffrn_reflns_limit_l_min -49
_diffrn_reflns_number 66463
_diffrn_reflns_theta_full 25.35
_diffrn_reflns_theta_max 25.35
_diffrn_reflns_theta_min 3.19
_exptl_absorpt_coefficient_mu 0.078
_exptl_absorpt_correction_T_max 0.994
_exptl_absorpt_correction_T_min 0.971
_exptl_absorpt_correction_type integration
_exptl_absorpt_process_details
;
Gaussian integration (Coppens, 1970)
;
_exptl_crystal_colour colorless
_exptl_crystal_density_diffrn 1.075
_exptl_crystal_density_method 'not measured'
_exptl_crystal_description plate
_exptl_crystal_F_000 1080
_exptl_crystal_size_max 0.28
_exptl_crystal_size_mid 0.27
_exptl_crystal_size_min 0.06
_refine_diff_density_max 0.240
_refine_diff_density_min -0.211
_refine_diff_density_rms 0.040
_refine_ls_extinction_method none
_refine_ls_goodness_of_fit_ref 0.930
_refine_ls_hydrogen_treatment constr
_refine_ls_matrix_type full
_refine_ls_number_parameters 709
_refine_ls_number_reflns 11142
_refine_ls_number_restraints 188
_refine_ls_restrained_S_all 0.957
_refine_ls_R_factor_all 0.1682
_refine_ls_R_factor_gt 0.0628
_refine_ls_shift/su_max 0.001
_refine_ls_shift/su_mean 0.000
_refine_ls_structure_factor_coef Fsqd
_refine_ls_weighting_details 'calc w=1/[\s^2^(Fo^2^)+(0.0923P)^2^+0.0000P] where P=(Fo^2^+2Fc^2^)/3'
_refine_ls_weighting_scheme calc
_refine_ls_wR_factor_gt 0.1529
_refine_ls_wR_factor_ref 0.1883
_reflns_number_gt 4770
_reflns_number_total 11142
_reflns_threshold_expression >2sigma(I)
_cod_data_source_file b914939b.txt
_cod_data_source_block xw0902
_cod_original_sg_symbol_Hall -P1
_cod_original_sg_symbol_H-M P-1
_cod_database_code 7105077

loop_
_symmetry_equiv_pos_as_xyz
'x, y, z'
'-x, -y, -z'

loop_
_atom_site_label
_atom_site_type_symbol
_atom_site_fract_x
_atom_site_fract_y
_atom_site_fract_z
_atom_site_U_iso_or_equiv
_atom_site_adp_type
_atom_site_occupancy
_atom_site_symmetry_multiplicity
_atom_site_calc_flag
_atom_site_refinement_flags
_atom_site_disorder_assembly
_atom_site_disorder_group
B1 B 0.2689(5) 1.0297(5) 0.28941(9) 0.0602(9) Uani 1 1 d . . .
F11 F 0.3063(2) 1.0185(2) 0.25756(4) 0.0968(6) Uani 1 1 d . A .
F12 F 0.1540(7) 0.8941(7) 0.29449(18) 0.0856(16) Uani 0.610(11) 1 d PU A 1
F13 F 0.2061(14) 1.1538(10) 0.2942(3) 0.103(4) Uani 0.610(11) 1 d PU A 1
F14 F 0.3967(5) 1.0161(12) 0.31025(10) 0.095(2) Uani 0.610(11) 1 d PU A 1
F12A F 0.2402(19) 0.8990(10) 0.3039(2) 0.096(3) Uani 0.390(11) 1 d PU A 2
F13A F 0.151(2) 1.115(2) 0.2952(5) 0.107(5) Uani 0.390(11) 1 d PU A 2
F14A F 0.4009(7) 1.1330(14) 0.30322(16) 0.082(3) Uani 0.390(11) 1 d PU A 2
N1 N 0.2792(2) 0.5416(2) 0.26930(5) 0.0442(5) Uani 1 1 d . . .
N2 N 0.3776(2) 0.6432(2) 0.22527(5) 0.0461(5) Uani 1 1 d . . .
C1 C 0.2778(3) 0.6560(3) 0.24838(6) 0.0425(6) Uani 1 1 d . . .
H1A H 0.2150 0.7346 0.2498 0.051 Uiso 1 1 calc R . .
C2 C 0.4450(3) 0.5151(3) 0.23161(7) 0.0538(7) Uani 1 1 d . . .
H2A H 0.5205 0.4776 0.2189 0.065 Uiso 1 1 calc R . .
C3 C 0.3846(3) 0.4527(3) 0.25902(7) 0.0522(7) Uani 1 1 d . . .
H3A H 0.4100 0.3633 0.2694 0.063 Uiso 1 1 calc R . .
C4 C 0.1886(3) 0.5209(3) 0.29916(6) 0.0490(7) Uani 1 1 d . . .
H4A H 0.1384 0.4104 0.3011 0.059 Uiso 1 1 calc R . .
H4B H 0.1028 0.5829 0.2978 0.059 Uiso 1 1 calc R . .
C5 C 0.2937(3) 0.5701(3) 0.32897(6) 0.0515(7) Uani 1 1 d . . .
H5A H 0.3504 0.6781 0.3263 0.062 Uiso 1 1 calc R . .
H5B H 0.3745 0.5027 0.3312 0.062 Uiso 1 1 calc R . .
C6 C 0.1996(3) 0.5607(3) 0.35941(6) 0.0505(7) Uani 1 1 d . . .
H6A H 0.1401 0.4534 0.3616 0.061 Uiso 1 1 calc R . .
H6B H 0.1208 0.6304 0.3572 0.061 Uiso 1 1 calc R . .
C7 C 0.3025(3) 0.6049(3) 0.39001(6) 0.0528(7) Uani 1 1 d . . .
H7A H 0.3848 0.5388 0.3915 0.063 Uiso 1 1 calc R . .
H7B H 0.3578 0.7139 0.3883 0.063 Uiso 1 1 calc R . .
C8 C 0.2104(3) 0.5882(3) 0.42085(6) 0.0497(7) Uani 1 1 d . . .
H8A H 0.1533 0.4797 0.4223 0.060 Uiso 1 1 calc R . .
H8B H 0.1294 0.6558 0.4194 0.060 Uiso 1 1 calc R . .
C9 C 0.3116(3) 0.6290(3) 0.45170(6) 0.0513(7) Uani 1 1 d . . .
H9A H 0.3670 0.7383 0.4506 0.062 Uiso 1 1 calc R . .
H9B H 0.3939 0.5629 0.4531 0.062 Uiso 1 1 calc R . .
C10 C 0.2168(3) 0.6084(3) 0.48228(6) 0.0488(7) Uani 1 1 d . . .
H10A H 0.1602 0.4995 0.4831 0.059 Uiso 1 1 calc R . .
H10B H 0.1355 0.6755 0.4809 0.059 Uiso 1 1 calc R . .
C11 C 0.3161(3) 0.6465(3) 0.51357(6) 0.0503(7) Uani 1 1 d . . .
H11A H 0.3717 0.7558 0.5130 0.060 Uiso 1 1 calc R . .
H11B H 0.3982 0.5801 0.5149 0.060 Uiso 1 1 calc R . .
C12 C 0.2190(3) 0.6233(3) 0.54383(6) 0.0481(7) Uani 1 1 d . . .
H12A H 0.1632 0.5140 0.5444 0.058 Uiso 1 1 calc R . .
H12B H 0.1369 0.6897 0.5424 0.058 Uiso 1 1 calc R . .
C13 C 0.3165(3) 0.6608(3) 0.57543(6) 0.0505(7) Uani 1 1 d . . .
H13A H 0.3992 0.5951 0.5769 0.061 Uiso 1 1 calc R . .
H13B H 0.3713 0.7705 0.5751 0.061 Uiso 1 1 calc R . .
C14 C 0.2170(3) 0.6351(3) 0.60522(6) 0.0557(7) Uani 1 1 d . . .
H14A H 0.1614 0.5257 0.6054 0.067 Uiso 1 1 calc R . .
H14B H 0.1349 0.7015 0.6039 0.067 Uiso 1 1 calc R . .
C15 C 0.3146(4) 0.6712(3) 0.63687(6) 0.0728(9) Uani 1 1 d . . .
H15A H 0.2437 0.6551 0.6551 0.109 Uiso 1 1 calc R . .
H15B H 0.3703 0.7794 0.6369 0.109 Uiso 1 1 calc R . .
H15C H 0.3927 0.6023 0.6389 0.109 Uiso 1 1 calc R . .
C16 C 0.4054(3) 0.7465(3) 0.19728(6) 0.0538(7) Uani 1 1 d . . .
H16A H 0.5198 0.7935 0.1971 0.065 Uiso 1 1 calc R . .
H16B H 0.3444 0.8315 0.1994 0.065 Uiso 1 1 calc R . .
C17 C 0.3568(3) 0.6614(3) 0.16574(6) 0.0579(8) Uani 1 1 d . . .
H17A H 0.2422 0.6153 0.1659 0.069 Uiso 1 1 calc R . .
H17B H 0.4168 0.5754 0.1638 0.069 Uiso 1 1 calc R . .
C18 C 0.3863(3) 0.7655(3) 0.13634(6) 0.0601(8) Uani 1 1 d . . .
H18A H 0.3208 0.8475 0.1375 0.072 Uiso 1 1 calc R . .
H18B H 0.4995 0.8170 0.1369 0.072 Uiso 1 1 calc R . .
C19 C 0.3472(4) 0.6779(3) 0.10459(6) 0.0657(8) Uani 1 1 d . . .
H19A H 0.2341 0.6262 0.1041 0.079 Uiso 1 1 calc R . .
H19B H 0.4127 0.5958 0.1035 0.079 Uiso 1 1 calc R . .
C20 C 0.3756(4) 0.7791(3) 0.07489(6) 0.0661(8) Uani 1 1 d . . .
H20A H 0.4863 0.8375 0.0762 0.079 Uiso 1 1 calc R . .
H20B H 0.3034 0.8555 0.0749 0.079 Uiso 1 1 calc R . .
C21 C 0.3490(4) 0.6877(3) 0.04307(6) 0.0675(8) Uani 1 1 d . . .
H21A H 0.2372 0.6321 0.0414 0.081 Uiso 1 1 calc R . .
H21B H 0.4185 0.6088 0.0434 0.081 Uiso 1 1 calc R . .
C22 C 0.3830(4) 0.7888(3) 0.01319(6) 0.0697(9) Uani 1 1 d . . .
H22A H 0.3105 0.8649 0.0124 0.084 Uiso 1 1 calc R . .
H22B H 0.4934 0.8475 0.0153 0.084 Uiso 1 1 calc R . .
C23 C 0.3627(4) 0.6968(3) -0.01861(6) 0.0686(9) Uani 1 1 d . . .
H23A H 0.4343 0.6198 -0.0178 0.082 Uiso 1 1 calc R . .
H23B H 0.2519 0.6391 -0.0209 0.082 Uiso 1 1 calc R . .
C24 C 0.3986(4) 0.7985(3) -0.04816(6) 0.0695(9) Uani 1 1 d . . .
H24A H 0.5080 0.8591 -0.0454 0.083 Uiso 1 1 calc R . .
H24B H 0.3244 0.8729 -0.0493 0.083 Uiso 1 1 calc R . .
C25 C 0.3849(4) 0.7084(3) -0.08015(6) 0.0685(9) Uani 1 1 d . . .
H25A H 0.4582 0.6331 -0.0789 0.082 Uiso 1 1 calc R . .
H25B H 0.2752 0.6487 -0.0830 0.082 Uiso 1 1 calc R . .
C26 C 0.4225(4) 0.8098(3) -0.10953(6) 0.0697(9) Uani 1 1 d . . .
H26A H 0.5307 0.8725 -0.1063 0.084 Uiso 1 1 calc R . .
H26B H 0.3464 0.8823 -0.1113 0.084 Uiso 1 1 calc R . .
C27 C 0.4145(4) 0.7190(4) -0.14108(7) 0.0865(10) Uani 1 1 d . . .
H27A H 0.4382 0.7912 -0.1590 0.130 Uiso 1 1 calc R . .
H27B H 0.3075 0.6571 -0.1446 0.130 Uiso 1 1 calc R . .
H27C H 0.4927 0.6499 -0.1400 0.130 Uiso 1 1 calc R . .
B2 B 0.8954(5) 0.6287(5) 0.20976(9) 0.0643(10) Uani 1 1 d . . .
F21 F 0.8996(2) 0.60890(19) 0.24312(4) 0.0807(5) Uani 1 1 d . B .
F22 F 1.0162(6) 0.7636(4) 0.20339(11) 0.0618(11) Uani 0.701(8) 1 d PU B 1
F23 F 0.7569(8) 0.6549(9) 0.19789(17) 0.114(3) Uani 0.701(8) 1 d PU B 1
F24 F 0.9471(8) 0.5094(4) 0.19367(8) 0.1109(16) Uani 0.701(8) 1 d PU B 1
F22A F 1.0218(15) 0.680(2) 0.1999(3) 0.108(4) Uani 0.299(8) 1 d PU B 2
F23A F 0.778(2) 0.7247(14) 0.2054(4) 0.082(4) Uani 0.299(8) 1 d PU B 2
F24A F 0.8113(16) 0.4898(9) 0.1996(2) 0.097(4) Uani 0.299(8) 1 d PU B 2
N3 N 0.7610(3) -0.0169(3) 0.26884(5) 0.0519(6) Uani 1 1 d . . .
N4 N 0.9223(3) 0.1387(3) 0.24006(6) 0.0622(7) Uani 1 1 d . . .
C28 C 0.8803(3) -0.0063(3) 0.24896(7) 0.0551(7) Uani 1 1 d . . .
H28A H 0.9281 -0.0902 0.2422 0.066 Uiso 1 1 calc R . .
C29 C 0.8287(4) 0.2239(4) 0.25545(9) 0.0821(10) Uani 1 1 d . . .
H29A H 0.8343 0.3328 0.2539 0.099 Uiso 1 1 calc R . .
C30 C 0.7278(4) 0.1274(4) 0.27319(8) 0.0752(9) Uani 1 1 d . . .
H30A H 0.6481 0.1545 0.2863 0.090 Uiso 1 1 calc R . .
C31 C 0.6779(3) -0.1645(3) 0.28251(7) 0.0683(9) Uani 1 1 d . . .
H31A H 0.6729 -0.2478 0.2661 0.082 Uiso 1 1 calc R . .
H31B H 0.5671 -0.1540 0.2868 0.082 Uiso 1 1 calc R . .
C32 C 0.7532(4) -0.2136(3) 0.31312(7) 0.0717(9) Uani 1 1 d . . .
H32A H 0.8678 -0.2105 0.3098 0.086 Uiso 1 1 calc R . .
H32B H 0.7045 -0.3225 0.3176 0.086 Uiso 1 1 calc R . .
C33 C 0.7371(4) -0.1149(3) 0.34256(7) 0.0687(9) Uani 1 1 d . . .
H33A H 0.8067 -0.0123 0.3403 0.082 Uiso 1 1 calc R . .
H33B H 0.6259 -0.0977 0.3430 0.082 Uiso 1 1 calc R . .
C34 C 0.7790(4) -0.1838(3) 0.37425(7) 0.0672(8) Uani 1 1 d . . .
H34A H 0.7157 -0.2899 0.3755 0.081 Uiso 1 1 calc R . .
H34B H 0.8926 -0.1933 0.3743 0.081 Uiso 1 1 calc R . .
C35 C 0.7527(4) -0.0960(3) 0.40397(7) 0.0685(9) Uani 1 1 d . . .
H35A H 0.6417 -0.0776 0.4028 0.082 Uiso 1 1 calc R . .
H35B H 0.8238 0.0066 0.4037 0.082 Uiso 1 1 calc R . .
C36 C 0.7801(3) -0.1717(3) 0.43585(7) 0.0635(8) Uani 1 1 d . . .
H36A H 0.7086 -0.2741 0.4362 0.076 Uiso 1 1 calc R . .
H36B H 0.8909 -0.1906 0.4370 0.076 Uiso 1 1 calc R . .
C37 C 0.7542(3) -0.0825(3) 0.46551(7) 0.0657(8) Uani 1 1 d . . .
H37A H 0.6439 -0.0625 0.4642 0.079 Uiso 1 1 calc R . .
H37B H 0.8267 0.0194 0.4653 0.079 Uiso 1 1 calc R . .
C38 C 0.7795(3) -0.1578(3) 0.49729(7) 0.0628(8) Uani 1 1 d . . .
H38A H 0.7061 -0.2591 0.4977 0.075 Uiso 1 1 calc R . .
H38B H 0.8895 -0.1788 0.4985 0.075 Uiso 1 1 calc R . .
C39 C 0.7551(3) -0.0670(3) 0.52687(7) 0.0650(8) Uani 1 1 d . . .
H39A H 0.8281 0.0345 0.5263 0.078 Uiso 1 1 calc R . .
H39B H 0.6451 -0.0461 0.5255 0.078 Uiso 1 1 calc R . .
C40 C 0.7799(3) -0.1388(3) 0.55887(7) 0.0670(9) Uani 1 1 d . . .
H40A H 0.8894 -0.1610 0.5601 0.080 Uiso 1 1 calc R . .
H40B H 0.7059 -0.2397 0.5596 0.080 Uiso 1 1 calc R . .
C41 C 0.7574(4) -0.0470(4) 0.58835(8) 0.0790(9) Uani 1 1 d . . .
H41A H 0.8293 0.0550 0.5874 0.095 Uiso 1 1 calc R . .
H41B H 0.6469 -0.0274 0.5875 0.095 Uiso 1 1 calc R . .
C42 C 0.7867(4) -0.1182(4) 0.62025(8) 0.1010(12) Uani 1 1 d . . .
H42A H 0.7710 -0.0474 0.6377 0.151 Uiso 1 1 calc R . .
H42B H 0.8961 -0.1374 0.6217 0.151 Uiso 1 1 calc R . .
H42C H 0.7121 -0.2166 0.6222 0.151 Uiso 1 1 calc R . .
C43 C 1.0438(4) 0.1913(4) 0.21616(8) 0.0863(11) Uani 1 1 d . . .
H43A H 1.1361 0.1395 0.2204 0.104 Uiso 1 1 calc R . .
H43B H 1.0813 0.3045 0.2188 0.104 Uiso 1 1 calc R . .
C44 C 0.9824(4) 0.1573(3) 0.18255(7) 0.0711(9) Uani 1 1 d . C .
H44A H 0.8899 0.2091 0.1787 0.085 Uiso 1 1 calc R . .
H44B H 0.9433 0.0441 0.1804 0.085 Uiso 1 1 calc R . .
C45 C 1.0983(4) 0.2057(4) 0.15647(8) 0.0822(10) Uani 1 1 d DU . .
H45A H 1.1587 0.3105 0.1620 0.099 Uiso 0.787(8) 1 calc PR C 1
H45B H 1.1753 0.1339 0.1567 0.099 Uiso 0.787(8) 1 calc PR C 1
H45C H 1.1110 0.3200 0.1549 0.099 Uiso 0.213(8) 1 calc PR C 2
H45D H 1.2021 0.1834 0.1646 0.099 Uiso 0.213(8) 1 calc PR C 2
C46 C 1.0294(6) 0.2095(7) 0.12285(10) 0.0783(16) Uani 0.787(8) 1 d PDU C 1
H46A H 0.9494 0.1133 0.1195 0.094 Uiso 0.787(8) 1 calc PR C 1
H46B H 0.9710 0.2972 0.1218 0.094 Uiso 0.787(8) 1 calc PR C 1
C47 C 1.1337(4) 0.2239(4) 0.09538(8) 0.0816(10) Uani 1 1 d DU . .
H47A H 1.1874 0.1329 0.0955 0.098 Uiso 0.787(8) 1 calc PR C 1
H47B H 1.2174 0.3170 0.0992 0.098 Uiso 0.787(8) 1 calc PR C 1
H47C H 1.0979 0.3252 0.0949 0.098 Uiso 0.213(8) 1 calc PR C 2
H47D H 1.2512 0.2474 0.0980 0.098 Uiso 0.213(8) 1 calc PR C 2
C48 C 1.0627(6) 0.2358(8) 0.06245(11) 0.0813(16) Uani 0.787(8) 1 d PDU C 1
H48A H 0.9715 0.1486 0.0599 0.098 Uiso 0.787(8) 1 calc PR C 1
H48B H 1.0177 0.3323 0.0622 0.098 Uiso 0.787(8) 1 calc PR C 1
C49 C 1.1533(4) 0.2367(4) 0.03383(8) 0.0880(10) Uani 1 1 d DU . .
H49A H 1.1966 0.1394 0.0339 0.106 Uiso 0.787(8) 1 calc PR C 1
H49B H 1.2455 0.3229 0.0365 0.106 Uiso 0.787(8) 1 calc PR C 1
H49C H 1.1235 0.3406 0.0344 0.106 Uiso 0.213(8) 1 calc PR C 2
H49D H 1.2711 0.2545 0.0351 0.106 Uiso 0.213(8) 1 calc PR C 2
C50 C 1.0824(6) 0.2510(8) 0.00140(11) 0.0870(17) Uani 0.787(8) 1 d PDU C 1
H50A H 0.9877 0.1673 -0.0008 0.104 Uiso 0.787(8) 1 calc PR C 1
H50B H 1.0423 0.3501 0.0014 0.104 Uiso 0.787(8) 1 calc PR C 1
C51 C 1.1665(4) 0.2476(4) -0.02765(8) 0.0938(11) Uani 1 1 d DU . .
H51A H 1.2561 0.3368 -0.0261 0.113 Uiso 0.787(8) 1 calc PR C 1
H51B H 1.2146 0.1531 -0.0265 0.113 Uiso 0.787(8) 1 calc PR C 1
H51C H 1.2019 0.3588 -0.0221 0.113 Uiso 0.213(8) 1 calc PR C 2
H51D H 1.2655 0.2068 -0.0308 0.113 Uiso 0.213(8) 1 calc PR C 2
C52 C 1.0987(4) 0.2500(5) -0.05940(9) 0.1028(12) Uani 1 1 d DU C .
H52A H 1.0493 0.3437 -0.0604 0.123 Uiso 0.787(8) 1 calc PR C 1
H52B H 1.0100 0.1600 -0.0610 0.123 Uiso 0.787(8) 1 calc PR C 1
H52C H 1.0651 0.1385 -0.0649 0.123 Uiso 0.213(8) 1 calc PR C 2
H52D H 0.9986 0.2885 -0.0560 0.123 Uiso 0.213(8) 1 calc PR C 2
C53 C 1.1848(6) 0.2483(8) -0.08947(11) 0.0896(18) Uani 0.787(8) 1 d PDU C 1
H53A H 1.2782 0.3337 -0.0877 0.108 Uiso 0.787(8) 1 calc PR C 1
H53B H 1.2268 0.1503 -0.0898 0.108 Uiso 0.787(8) 1 calc PR C 1
C54 C 1.1088(5) 0.2617(5) -0.12042(9) 0.1162(13) Uani 1 1 d DU . .
H54A H 0.9964 0.2667 -0.1177 0.139 Uiso 0.787(8) 1 d PR C 1
H54B H 1.1165 0.1713 -0.1339 0.139 Uiso 0.787(8) 1 d PR C 1
H54C H 1.1612 0.3564 -0.1310 0.139 Uiso 0.787(8) 1 d PR C 1
H54D H 1.0604 0.1514 -0.1210 0.139 Uiso 0.213(8) 1 d PR C 2
H54E H 1.2075 0.2775 -0.1323 0.139 Uiso 0.213(8) 1 d PR C 2
H54F H 1.0346 0.3222 -0.1305 0.139 Uiso 0.213(8) 1 d PR C 2
C46A C 1.076(3) 0.149(2) 0.1256(3) 0.078(3) Uani 0.213(8) 1 d PDU C 2
H46C H 0.9590 0.1204 0.1221 0.093 Uiso 0.213(8) 1 calc PR C 2
H46D H 1.1159 0.0499 0.1262 0.093 Uiso 0.213(8) 1 calc PR C 2
C48A C 1.100(3) 0.160(2) 0.0651(3) 0.077(3) Uani 0.213(8) 1 d PDU C 2
H48C H 0.9824 0.1328 0.0629 0.092 Uiso 0.213(8) 1 calc PR C 2
H48D H 1.1392 0.0606 0.0655 0.092 Uiso 0.213(8) 1 calc PR C 2
C50A C 1.109(3) 0.178(2) 0.0034(3) 0.081(3) Uani 0.213(8) 1 d PDU C 2
H50C H 0.9914 0.1657 0.0017 0.097 Uiso 0.213(8) 1 calc PR C 2
H50D H 1.1327 0.0713 0.0033 0.097 Uiso 0.213(8) 1 calc PR C 2
C53A C 1.144(3) 0.311(3) -0.0871(3) 0.102(4) Uani 0.213(8) 1 d PDU C 2
H53C H 1.2620 0.3291 -0.0851 0.123 Uiso 0.213(8) 1 calc PR C 2
H53D H 1.1160 0.4160 -0.0864 0.123 Uiso 0.213(8) 1 calc PR C 2

loop_
_atom_site_aniso_label
_atom_site_aniso_U_11
_atom_site_aniso_U_22
_atom_site_aniso_U_33
_atom_site_aniso_U_23
_atom_site_aniso_U_13
_atom_site_aniso_U_12
B1 0.064(3) 0.066(3) 0.054(3) 0.005(2) 0.006(2) 0.020(2)
F11 0.1471(18) 0.0937(13) 0.0521(12) 0.0029(10) 0.0102(11) 0.0271(12)
F12 0.070(3) 0.071(3) 0.109(4) 0.002(2) 0.013(3) -0.006(3)
F13 0.176(11) 0.050(3) 0.096(4) 0.012(3) 0.031(6) 0.048(4)
F14 0.060(2) 0.160(6) 0.072(2) 0.000(3) -0.0086(18) 0.035(3)
F12A 0.163(10) 0.050(4) 0.078(5) 0.010(3) 0.022(6) 0.022(6)
F13A 0.102(8) 0.137(12) 0.092(7) -0.027(8) -0.034(6) 0.060(7)
F14A 0.062(3) 0.102(6) 0.072(4) 0.001(4) -0.014(3) -0.008(4)
N1 0.0445(13) 0.0469(13) 0.0419(13) 0.0003(11) 0.0008(11) 0.0104(11)
N2 0.0466(13) 0.0472(14) 0.0454(14) 0.0019(11) 0.0021(11) 0.0107(11)
C1 0.0431(16) 0.0460(16) 0.0394(16) 0.0000(14) -0.0047(13) 0.0123(13)
C2 0.0529(18) 0.0519(18) 0.0589(19) 0.0018(15) 0.0051(15) 0.0150(15)
C3 0.0502(17) 0.0483(17) 0.0600(19) 0.0051(15) 0.0024(15) 0.0139(14)
C4 0.0449(16) 0.0563(17) 0.0458(17) 0.0051(13) 0.0075(14) 0.0083(13)
C5 0.0495(17) 0.0580(17) 0.0463(17) 0.0040(14) 0.0005(14) 0.0084(14)
C6 0.0508(17) 0.0570(17) 0.0433(16) 0.0084(13) 0.0023(14) 0.0087(14)
C7 0.0517(17) 0.0576(17) 0.0489(17) 0.0005(14) 0.0023(14) 0.0093(14)
C8 0.0527(17) 0.0503(16) 0.0461(17) 0.0008(13) 0.0023(14) 0.0088(13)
C9 0.0523(17) 0.0524(17) 0.0496(17) -0.0040(13) 0.0009(14) 0.0112(14)
C10 0.0508(16) 0.0484(16) 0.0480(17) 0.0006(13) 0.0000(14) 0.0117(13)
C11 0.0513(17) 0.0500(16) 0.0501(17) -0.0014(13) 0.0004(14) 0.0109(13)
C12 0.0473(16) 0.0470(16) 0.0495(17) 0.0004(13) -0.0006(14) 0.0082(13)
C13 0.0507(17) 0.0505(17) 0.0505(17) -0.0051(13) -0.0020(14) 0.0107(13)
C14 0.0621(18) 0.0528(17) 0.0528(18) 0.0018(14) 0.0041(15) 0.0120(14)
C15 0.087(2) 0.086(2) 0.0463(18) -0.0067(16) -0.0049(17) 0.0196(18)
C16 0.0606(18) 0.0509(17) 0.0484(18) 0.0117(15) 0.0049(14) 0.0055(14)
C17 0.067(2) 0.0576(18) 0.0493(18) 0.0004(15) 0.0089(15) 0.0114(15)
C18 0.070(2) 0.0628(18) 0.0477(18) 0.0081(15) 0.0041(15) 0.0138(15)
C19 0.079(2) 0.0660(19) 0.0530(19) 0.0008(16) 0.0093(16) 0.0158(17)
C20 0.086(2) 0.0656(19) 0.0476(18) 0.0031(16) 0.0003(16) 0.0158(17)
C21 0.082(2) 0.065(2) 0.0551(19) -0.0011(16) 0.0016(16) 0.0132(17)
C22 0.093(2) 0.067(2) 0.0493(19) 0.0038(16) -0.0014(17) 0.0176(18)
C23 0.085(2) 0.0667(19) 0.054(2) -0.0038(16) -0.0013(17) 0.0158(17)
C24 0.092(2) 0.068(2) 0.0498(19) -0.0017(16) -0.0076(17) 0.0192(18)
C25 0.082(2) 0.068(2) 0.056(2) -0.0076(17) -0.0073(16) 0.0170(17)
C26 0.081(2) 0.076(2) 0.053(2) 0.0021(17) -0.0080(16) 0.0200(17)
C27 0.106(3) 0.102(3) 0.053(2) -0.0059(19) -0.0051(19) 0.026(2)
B2 0.058(3) 0.075(3) 0.059(3) 0.003(2) -0.005(2) 0.012(3)
F21 0.0893(13) 0.0877(12) 0.0631(12) 0.0124(9) -0.0002(9) 0.0111(10)
F22 0.072(2) 0.046(2) 0.0664(19) 0.0034(17) 0.0066(14) 0.0064(18)
F23 0.050(2) 0.190(7) 0.096(4) 0.034(4) 0.000(3) 0.006(4)
F24 0.152(4) 0.061(2) 0.124(3) -0.0156(17) 0.056(2) 0.022(2)
F22A 0.066(5) 0.164(11) 0.094(6) 0.018(9) 0.005(4) 0.019(8)
F23A 0.085(8) 0.083(7) 0.085(6) -0.009(5) -0.027(5) 0.041(6)
F24A 0.134(8) 0.075(5) 0.081(5) -0.043(4) -0.029(5) 0.025(5)
N3 0.0499(14) 0.0522(16) 0.0524(14) -0.0040(12) -0.0017(12) 0.0072(12)
N4 0.0536(16) 0.0632(18) 0.0664(17) 0.0112(14) -0.0025(13) 0.0026(14)
C28 0.0515(19) 0.054(2) 0.0586(19) -0.0051(15) -0.0022(16) 0.0090(15)
C29 0.083(3) 0.052(2) 0.113(3) 0.011(2) -0.001(2) 0.015(2)
C30 0.075(2) 0.065(2) 0.092(3) -0.0085(19) 0.010(2) 0.0270(19)
C31 0.069(2) 0.066(2) 0.067(2) -0.0016(16) 0.0086(17) 0.0027(17)
C32 0.074(2) 0.068(2) 0.072(2) -0.0004(18) 0.0053(18) 0.0117(17)
C33 0.069(2) 0.0630(19) 0.077(2) -0.0159(18) -0.0100(17) 0.0221(16)
C34 0.069(2) 0.0609(19) 0.074(2) 0.0084(17) 0.0097(17) 0.0169(16)
C35 0.067(2) 0.0615(19) 0.079(2) -0.0025(18) 0.0017(17) 0.0154(16)
C36 0.0625(19) 0.0542(18) 0.076(2) 0.0114(17) 0.0134(16) 0.0133(15)
C37 0.0603(19) 0.0579(18) 0.079(2) 0.0008(17) 0.0027(16) 0.0110(15)
C38 0.0607(19) 0.0533(18) 0.076(2) 0.0125(17) 0.0185(16) 0.0122(15)
C39 0.063(2) 0.0537(18) 0.079(2) -0.0005(17) 0.0058(17) 0.0119(15)
C40 0.065(2) 0.0575(19) 0.082(2) 0.0148(18) 0.0216(17) 0.0161(16)
C41 0.084(2) 0.073(2) 0.080(2) -0.0116(19) 0.0124(19) 0.0109(18)
C42 0.128(3) 0.107(3) 0.071(2) 0.020(2) 0.031(2) 0.024(2)
C43 0.059(2) 0.110(3) 0.080(2) 0.031(2) -0.0083(19) -0.0074(19)
C44 0.066(2) 0.066(2) 0.079(2) -0.0083(17) 0.0111(19) 0.0045(17)
C45 0.065(2) 0.093(2) 0.086(2) 0.022(2) 0.0022(19) 0.0066(18)
C46 0.066(3) 0.090(3) 0.078(3) -0.014(2) 0.014(2) 0.010(2)
C47 0.067(2) 0.093(2) 0.082(2) 0.0153(19) 0.0013(19) 0.0050(18)
C48 0.066(3) 0.098(4) 0.078(3) -0.015(3) 0.013(2) 0.008(3)
C49 0.076(2) 0.097(2) 0.083(2) 0.012(2) -0.003(2) -0.0043(19)
C50 0.064(3) 0.105(4) 0.087(3) -0.025(3) 0.014(2) 0.000(3)
C51 0.079(2) 0.108(3) 0.082(2) 0.016(2) -0.007(2) -0.013(2)
C52 0.074(2) 0.142(3) 0.084(3) -0.031(2) 0.013(2) -0.005(2)
C53 0.081(3) 0.106(4) 0.075(3) 0.012(3) -0.006(2) 0.001(3)
C54 0.105(3) 0.151(3) 0.088(3) -0.017(3) 0.015(2) 0.010(3)
C46A 0.063(6) 0.086(6) 0.081(6) -0.005(5) 0.016(5) 0.005(5)
C48A 0.067(6) 0.086(6) 0.076(6) -0.005(6) 0.013(5) 0.007(6)
C50A 0.066(6) 0.094(6) 0.076(6) -0.012(6) 0.008(5) -0.004(6)
C53A 0.087(6) 0.128(7) 0.083(6) 0.007(6) -0.004(6) -0.003(6)

loop_
_atom_type_symbol
_atom_type_description
_atom_type_scat_dispersion_real
_atom_type_scat_dispersion_imag
_atom_type_scat_source
C C 0.0033 0.0016 'International Tables Vol C Tables 4.2.6.8 and 6.1.1.4'
H H 0.0000 0.0000 'International Tables Vol C Tables 4.2.6.8 and 6.1.1.4'
B B 0.0013 0.0007 'International Tables Vol C Tables 4.2.6.8 and 6.1.1.4'
N N 0.0061 0.0033 'International Tables Vol C Tables 4.2.6.8 and 6.1.1.4'
F F 0.0171 0.0103 'International Tables Vol C Tables 4.2.6.8 and 6.1.1.4'

loop_
_exptl_crystal_face_index_h
_exptl_crystal_face_index_k
_exptl_crystal_face_index_l
_exptl_crystal_face_perp_dist
1 0 0 0.140
-1 0 0 0.140
0 1 0 0.130
0 -1 0 0.140
0 0 1 0.030
0 0 -1 0.030

loop_
_geom_angle_atom_site_label_1
_geom_angle_atom_site_label_2
_geom_angle_atom_site_label_3
_geom_angle
_geom_angle_site_symmetry_1
_geom_angle_site_symmetry_3
_geom_angle_publ_flag
F12A B1 F13 128.3(7) . . ?
F12A B1 F11 113.9(5) . . ?
F13 B1 F11 110.7(6) . . ?
F12A B1 F13A 110.3(9) . . ?
F11 B1 F13A 115.5(8) . . ?
F12A B1 F14 70.5(5) . . ?
F13 B1 F14 114.9(6) . . ?
F11 B1 F14 111.7(3) . . ?
F13A B1 F14 126.2(8) . . ?
F12A B1 F14A 113.3(5) . . ?
F13 B1 F14A 78.9(6) . . ?
F11 B1 F14A 103.7(4) . . ?
F13A B1 F14A 99.0(7) . . ?
F13 B1 F12 109.8(6) . . ?
F11 B1 F12 104.2(4) . . ?
F13A B1 F12 87.5(8) . . ?
F14 B1 F12 104.9(4) . . ?
F14A B1 F12 145.1(5) . . ?
C1 N1 C3 108.0(2) . . ?
C1 N1 C4 125.2(2) . . ?
C3 N1 C4 126.8(2) . . ?
C1 N2 C2 108.0(2) . . ?
C1 N2 C16 125.1(2) . . ?
C2 N2 C16 126.8(2) . . ?
N2 C1 N1 109.2(2) . . ?
N2 C1 H1A 125.4 . . ?
N1 C1 H1A 125.4 . . ?
C3 C2 N2 107.4(2) . . ?
C3 C2 H2A 126.3 . . ?
N2 C2 H2A 126.3 . . ?
C2 C3 N1 107.4(2) . . ?
C2 C3 H3A 126.3 . . ?
N1 C3 H3A 126.3 . . ?
N1 C4 C5 111.9(2) . . ?
N1 C4 H4A 109.2 . . ?
C5 C4 H4A 109.2 . . ?
N1 C4 H4B 109.2 . . ?
C5 C4 H4B 109.2 . . ?
H4A C4 H4B 107.9 . . ?
C4 C5 C6 112.2(2) . . ?
C4 C5 H5A 109.2 . . ?
C6 C5 H5A 109.2 . . ?
C4 C5 H5B 109.2 . . ?
C6 C5 H5B 109.2 . . ?
H5A C5 H5B 107.9 . . ?
C5 C6 C7 113.5(2) . . ?
C5 C6 H6A 108.9 . . ?
C7 C6 H6A 108.9 . . ?
C5 C6 H6B 108.9 . . ?
C7 C6 H6B 108.9 . . ?
H6A C6 H6B 107.7 . . ?
C8 C7 C6 114.0(2) . . ?
C8 C7 H7A 108.8 . . ?
C6 C7 H7A 108.8 . . ?
C8 C7 H7B 108.8 . . ?
C6 C7 H7B 108.8 . . ?
H7A C7 H7B 107.7 . . ?
C7 C8 C9 114.7(2) . . ?
C7 C8 H8A 108.6 . . ?
C9 C8 H8A 108.6 . . ?
C7 C8 H8B 108.6 . . ?
C9 C8 H8B 108.6 . . ?
H8A C8 H8B 107.6 . . ?
C8 C9 C10 113.6(2) . . ?
C8 C9 H9A 108.8 . . ?
C10 C9 H9A 108.8 . . ?
C8 C9 H9B 108.8 . . ?
C10 C9 H9B 108.8 . . ?
H9A C9 H9B 107.7 . . ?
C9 C10 C11 114.6(2) . . ?
C9 C10 H10A 108.6 . . ?
C11 C10 H10A 108.6 . . ?
C9 C10 H10B 108.6 . . ?
C11 C10 H10B 108.6 . . ?
H10A C10 H10B 107.6 . . ?
C10 C11 C12 113.6(2) . . ?
C10 C11 H11A 108.8 . . ?
C12 C11 H11A 108.8 . . ?
C10 C11 H11B 108.8 . . ?
C12 C11 H11B 108.8 . . ?
H11A C11 H11B 107.7 . . ?
C11 C12 C13 114.4(2) . . ?
C11 C12 H12A 108.7 . . ?
C13 C12 H12A 108.7 . . ?
C11 C12 H12B 108.7 . . ?
C13 C12 H12B 108.7 . . ?
H12A C12 H12B 107.6 . . ?
C14 C13 C12 113.2(2) . . ?
C14 C13 H13A 108.9 . . ?
C12 C13 H13A 108.9 . . ?
C14 C13 H13B 108.9 . . ?
C12 C13 H13B 108.9 . . ?
H13A C13 H13B 107.7 . . ?
C13 C14 C15 113.3(2) . . ?
C13 C14 H14A 108.9 . . ?
C15 C14 H14A 108.9 . . ?
C13 C14 H14B 108.9 . . ?
C15 C14 H14B 108.9 . . ?
H14A C14 H14B 107.7 . . ?
C14 C15 H15A 109.5 . . ?
C14 C15 H15B 109.5 . . ?
H15A C15 H15B 109.5 . . ?
C14 C15 H15C 109.5 . . ?
H15A C15 H15C 109.5 . . ?
H15B C15 H15C 109.5 . . ?
N2 C16 C17 112.0(2) . . ?
N2 C16 H16A 109.2 . . ?
C17 C16 H16A 109.2 . . ?
N2 C16 H16B 109.2 . . ?
C17 C16 H16B 109.2 . . ?
H16A C16 H16B 107.9 . . ?
C16 C17 C18 113.0(2) . . ?
C16 C17 H17A 109.0 . . ?
C18 C17 H17A 109.0 . . ?
C16 C17 H17B 109.0 . . ?
C18 C17 H17B 109.0 . . ?
H17A C17 H17B 107.8 . . ?
C19 C18 C17 112.9(2) . . ?
C19 C18 H18A 109.0 . . ?
C17 C18 H18A 109.0 . . ?
C19 C18 H18B 109.0 . . ?
C17 C18 H18B 109.0 . . ?
H18A C18 H18B 107.8 . . ?
C18 C19 C20 114.0(2) . . ?
C18 C19 H19A 108.8 . . ?
C20 C19 H19A 108.8 . . ?
C18 C19 H19B 108.8 . . ?
C20 C19 H19B 108.8 . . ?
H19A C19 H19B 107.6 . . ?
C19 C20 C21 113.5(2) . . ?
C19 C20 H20A 108.9 . . ?
C21 C20 H20A 108.9 . . ?
C19 C20 H20B 108.9 . . ?
C21 C20 H20B 108.9 . . ?
H20A C20 H20B 107.7 . . ?
C20 C21 C22 113.6(2) . . ?
C20 C21 H21A 108.8 . . ?
C22 C21 H21A 108.8 . . ?
C20 C21 H21B 108.8 . . ?
C22 C21 H21B 108.8 . . ?
H21A C21 H21B 107.7 . . ?
C23 C22 C21 113.7(2) . . ?
C23 C22 H22A 108.8 . . ?
C21 C22 H22A 108.8 . . ?
C23 C22 H22B 108.8 . . ?
C21 C22 H22B 108.8 . . ?
H22A C22 H22B 107.7 . . ?
C24 C23 C22 113.2(2) . . ?
C24 C23 H23A 108.9 . . ?
C22 C23 H23A 108.9 . . ?
C24 C23 H23B 108.9 . . ?
C22 C23 H23B 108.9 . . ?
H23A C23 H23B 107.7 . . ?
C23 C24 C25 114.2(2) . . ?
C23 C24 H24A 108.7 . . ?
C25 C24 H24A 108.7 . . ?
C23 C24 H24B 108.7 . . ?
C25 C24 H24B 108.7 . . ?
H24A C24 H24B 107.6 . . ?
C26 C25 C24 114.1(2) . . ?
C26 C25 H25A 108.7 . . ?
C24 C25 H25A 108.7 . . ?
C26 C25 H25B 108.7 . . ?
C24 C25 H25B 108.7 . . ?
H25A C25 H25B 107.6 . . ?
C25 C26 C27 113.8(2) . . ?
C25 C26 H26A 108.8 . . ?
C27 C26 H26A 108.8 . . ?
C25 C26 H26B 108.8 . . ?
C27 C26 H26B 108.8 . . ?
H26A C26 H26B 107.7 . . ?
C26 C27 H27A 109.5 . . ?
C26 C27 H27B 109.5 . . ?
H27A C27 H27B 109.5 . . ?
C26 C27 H27C 109.5 . . ?
H27A C27 H27C 109.5 . . ?
H27B C27 H27C 109.5 . . ?
F22A B2 F23 126.2(8) . . ?
F22A B2 F24A 122.1(8) . . ?
F23 B2 F24A 73.4(5) . . ?
F22A B2 F24 72.8(8) . . ?
F23 B2 F24 112.6(4) . . ?
F24A B2 F24 50.9(4) . . ?
F22A B2 F21 112.4(7) . . ?
F23 B2 F21 113.6(4) . . ?
F24A B2 F21 101.3(5) . . ?
F24 B2 F21 111.9(3) . . ?
F22A B2 F23A 115.3(10) . . ?
F24A B2 F23A 100.8(7) . . ?
F24 B2 F23A 138.5(6) . . ?
F21 B2 F23A 102.3(7) . . ?
F23 B2 F22 108.2(4) . . ?
F24A B2 F22 148.5(6) . . ?
F24 B2 F22 103.5(4) . . ?
F21 B2 F22 106.2(3) . . ?
F23A B2 F22 88.2(7) . . ?
C28 N3 C30 108.2(2) . . ?
C28 N3 C31 124.2(3) . . ?
C30 N3 C31 127.5(3) . . ?
C28 N4 C29 107.6(3) . . ?
C28 N4 C43 124.0(3) . . ?
C29 N4 C43 128.3(3) . . ?
N4 C28 N3 109.2(3) . . ?
N4 C28 H28A 125.4 . . ?
N3 C28 H28A 125.4 . . ?
C30 C29 N4 108.1(3) . . ?
C30 C29 H29A 126.0 . . ?
N4 C29 H29A 126.0 . . ?
C29 C30 N3 106.8(3) . . ?
C29 C30 H30A 126.6 . . ?
N3 C30 H30A 126.6 . . ?
N3 C31 C32 114.9(2) . . ?
N3 C31 H31A 108.5 . . ?
C32 C31 H31A 108.5 . . ?
N3 C31 H31B 108.5 . . ?
C32 C31 H31B 108.5 . . ?
H31A C31 H31B 107.5 . . ?
C31 C32 C33 114.5(3) . . ?
C31 C32 H32A 108.6 . . ?
C33 C32 H32A 108.6 . . ?
C31 C32 H32B 108.6 . . ?
C33 C32 H32B 108.6 . . ?
H32A C32 H32B 107.6 . . ?
C34 C33 C32 114.4(2) . . ?
C34 C33 H33A 108.7 . . ?
C32 C33 H33A 108.7 . . ?
C34 C33 H33B 108.7 . . ?
C32 C33 H33B 108.7 . . ?
H33A C33 H33B 107.6 . . ?
C35 C34 C33 116.0(2) . . ?
C35 C34 H34A 108.3 . . ?
C33 C34 H34A 108.3 . . ?
C35 C34 H34B 108.3 . . ?
C33 C34 H34B 108.3 . . ?
H34A C34 H34B 107.4 . . ?
C34 C35 C36 116.3(2) . . ?
C34 C35 H35A 108.2 . . ?
C36 C35 H35A 108.2 . . ?
C34 C35 H35B 108.2 . . ?
C36 C35 H35B 108.2 . . ?
H35A C35 H35B 107.4 . . ?
C37 C36 C35 115.9(2) . . ?
C37 C36 H36A 108.3 . . ?
C35 C36 H36A 108.3 . . ?
C37 C36 H36B 108.3 . . ?
C35 C36 H36B 108.3 . . ?
H36A C36 H36B 107.4 . . ?
C36 C37 C38 116.2(2) . . ?
C36 C37 H37A 108.2 . . ?
C38 C37 H37A 108.2 . . ?
C36 C37 H37B 108.2 . . ?
C38 C37 H37B 108.2 . . ?
H37A C37 H37B 107.4 . . ?
C39 C38 C37 115.9(2) . . ?
C39 C38 H38A 108.3 . . ?
C37 C38 H38A 108.3 . . ?
C39 C38 H38B 108.3 . . ?
C37 C38 H38B 108.3 . . ?
H38A C38 H38B 107.4 . . ?
C40 C39 C38 117.1(2) . . ?
C40 C39 H39A 108.0 . . ?
C38 C39 H39A 108.0 . . ?
C40 C39 H39B 108.0 . . ?
C38 C39 H39B 108.0 . . ?
H39A C39 H39B 107.3 . . ?
C39 C40 C41 116.9(3) . . ?
C39 C40 H40A 108.1 . . ?
C41 C40 H40A 108.1 . . ?
C39 C40 H40B 108.1 . . ?
C41 C40 H40B 108.1 . . ?
H40A C40 H40B 107.3 . . ?
C42 C41 C40 116.5(3) . . ?
C42 C41 H41A 108.2 . . ?
C40 C41 H41A 108.2 . . ?
C42 C41 H41B 108.2 . . ?
C40 C41 H41B 108.2 . . ?
H41A C41 H41B 107.3 . . ?
C41 C42 H42A 109.5 . . ?
C41 C42 H42B 109.5 . . ?
H42A C42 H42B 109.5 . . ?
C41 C42 H42C 109.5 . . ?
H42A C42 H42C 109.5 . . ?
H42B C42 H42C 109.5 . . ?
N4 C43 C44 112.3(2) . . ?
N4 C43 H43A 109.1 . . ?
C44 C43 H43A 109.1 . . ?
N4 C43 H43B 109.1 . . ?
C44 C43 H43B 109.1 . . ?
H43A C43 H43B 107.9 . . ?
C43 C44 C45 116.2(3) . . ?
C43 C44 H44A 108.2 . . ?
C45 C44 H44A 108.2 . . ?
C43 C44 H44B 108.2 . . ?
C45 C44 H44B 108.2 . . ?
H44A C44 H44B 107.4 . . ?
C46A C45 C44 123.2(8) . . ?
C46 C45 C44 116.5(3) . . ?
C46A C45 H45A 123.2 . . ?
C46 C45 H45A 108.2 . . ?
C44 C45 H45A 108.2 . . ?
C46A C45 H45B 79.6 . . ?
C46 C45 H45B 108.2 . . ?
C44 C45 H45B 108.2 . . ?
H45A C45 H45B 107.3 . . ?
C46A C45 H45C 106.5 . . ?
C46 C45 H45C 83.2 . . ?
C44 C45 H45C 106.5 . . ?
H45B C45 H45C 132.7 . . ?
C46A C45 H45D 106.5 . . ?
C46 C45 H45D 131.0 . . ?
C44 C45 H45D 106.5 . . ?
H45A C45 H45D 77.6 . . ?
H45C C45 H45D 106.5 . . ?
C47 C46 C45 120.0(4) . . ?
C47 C46 H46A 107.3 . . ?
C45 C46 H46A 107.3 . . ?
C47 C46 H46B 107.3 . . ?
C45 C46 H46B 107.3 . . ?
H46A C46 H46B 106.9 . . ?
C48A C47 C46 127.6(8) . . ?
C48A C47 C46A 124.8(10) . . ?
C46 C47 C48 118.6(4) . . ?
C46A C47 C48 134.7(8) . . ?
C48A C47 H47A 75.9 . . ?
C46 C47 H47A 107.7 . . ?
C46A C47 H47A 79.4 . . ?
C48 C47 H47A 107.7 . . ?
C48A C47 H47B 121.4 . . ?
C46 C47 H47B 107.7 . . ?
C46A C47 H47B 112.8 . . ?
C48 C47 H47B 107.7 . . ?
H47A C47 H47B 107.1 . . ?
C48A C47 H47C 106.1 . . ?
C46 C47 H47C 78.8 . . ?
C46A C47 H47C 106.1 . . ?
C48 C47 H47C 74.2 . . ?
H47A C47 H47C 170.5 . . ?
H47B C47 H47C 63.8 . . ?
C48A C47 H47D 106.1 . . ?
C46 C47 H47D 122.8 . . ?
C46A C47 H47D 106.1 . . ?
C48 C47 H47D 117.4 . . ?
H47A C47 H47D 64.3 . . ?
H47C C47 H47D 106.3 . . ?
C49 C48 C47 122.4(4) . . ?
C49 C48 H48A 106.7 . . ?
C47 C48 H48A 106.7 . . ?
C49 C48 H48B 106.7 . . ?
C47 C48 H48B 106.7 . . ?
H48A C48 H48B 106.6 . . ?
C50A C49 C48 130.5(9) . . ?
C48 C49 C50 121.9(4) . . ?
C50A C49 C48A 125.5(10) . . ?
C50 C49 C48A 136.5(8) . . ?
C50A C49 H49A 77.7 . . ?
C48 C49 H49A 106.9 . . ?
C50 C49 H49A 106.9 . . ?
C48A C49 H49A 75.8 . . ?
C50A C49 H49B 119.1 . . ?
C48 C49 H49B 106.9 . . ?
C50 C49 H49B 106.9 . . ?
C48A C49 H49B 113.9 . . ?
H49A C49 H49B 106.7 . . ?
C50A C49 H49C 106.0 . . ?
C48 C49 H49C 75.5 . . ?
C50 C49 H49C 76.7 . . ?
C48A C49 H49C 106.0 . . ?
H49A C49 H49C 173.0 . . ?
H49B C49 H49C 66.3 . . ?
C50A C49 H49D 106.0 . . ?
C48 C49 H49D 121.3 . . ?
C50 C49 H49D 115.0 . . ?
C48A C49 H49D 106.0 . . ?
H49A C49 H49D 66.8 . . ?
H49C C49 H49D 106.3 . . ?
C51 C50 C49 123.7(4) . . ?
C51 C50 H50A 106.4 . . ?
C49 C50 H50A 106.4 . . ?
C51 C50 H50B 106.4 . . ?
C49 C50 H50B 106.4 . . ?
H50A C50 H50B 106.5 . . ?
C52 C51 C50 125.1(4) . . ?
C52 C51 C50A 134.4(8) . . ?
C52 C51 H51A 106.0 . . ?
C50 C51 H51A 106.0 . . ?
C50A C51 H51A 116.7 . . ?
C52 C51 H51B 106.0 . . ?
C50 C51 H51B 106.0 . . ?
C50A C51 H51B 77.4 . . ?
H51A C51 H51B 106.3 . . ?
C52 C51 H51C 103.6 . . ?
C50 C51 H51C 81.8 . . ?
C50A C51 H51C 103.6 . . ?
H51B C51 H51C 135.9 . . ?
C52 C51 H51D 103.6 . . ?
C50 C51 H51D 128.0 . . ?
C50A C51 H51D 103.6 . . ?
H51A C51 H51D 72.7 . . ?
H51C C51 H51D 105.3 . . ?
C53A C52 C51 136.3(10) . . ?
C51 C52 C53 125.5(4) . . ?
C53A C52 H52A 77.0 . . ?
C51 C52 H52A 105.9 . . ?
C53 C52 H52A 105.9 . . ?
C53A C52 H52B 115.1 . . ?
C51 C52 H52B 105.9 . . ?
C53 C52 H52B 105.9 . . ?
H52A C52 H52B 106.3 . . ?
C53A C52 H52C 103.1 . . ?
C51 C52 H52C 103.1 . . ?
C53 C52 H52C 82.0 . . ?
H52A C52 H52C 136.2 . . ?
C53A C52 H52D 103.1 . . ?
C51 C52 H52D 103.1 . . ?
C53 C52 H52D 128.3 . . ?
H52B C52 H52D 72.2 . . ?
H52C C52 H52D 105.1 . . ?
C54 C53 C52 121.5(5) . . ?
C54 C53 H53A 106.9 . . ?
C52 C53 H53A 106.9 . . ?
C54 C53 H53B 106.9 . . ?
C52 C53 H53B 106.9 . . ?
H53A C53 H53B 106.7 . . ?
C53 C54 H54A 109.5 . . ?
C53A C54 H54A 89.8 . . ?
C53 C54 H54B 109.4 . . ?
C53A C54 H54B 137.4 . . ?
H54A C54 H54B 109.5 . . ?
C53 C54 H54C 109.5 . . ?
C53A C54 H54C 98.3 . . ?
H54A C54 H54C 109.5 . . ?
H54B C54 H54C 109.5 . . ?
C53 C54 H54D 92.3 . . ?
C53A C54 H54D 109.3 . . ?
H54A C54 H54D 78.7 . . ?
H54C C54 H54D 151.4 . . ?
C53 C54 H54E 95.0 . . ?
C53A C54 H54E 109.4 . . ?
H54A C54 H54E 154.1 . . ?
H54B C54 H54E 68.2 . . ?
H54C C54 H54E 52.0 . . ?
H54D C54 H54E 109.5 . . ?
C53 C54 H54F 138.4 . . ?
C53A C54 H54F 109.8 . . ?
H54A C54 H54F 45.8 . . ?
H54B C54 H54F 110.7 . . ?
H54C C54 H54F 66.2 . . ?
H54D C54 H54F 109.5 . . ?
H54E C54 H54F 109.5 . . ?
C45 C46A C47 128.8(13) . . ?
C45 C46A H46C 105.1 . . ?
C47 C46A H46C 105.1 . . ?
C45 C46A H46D 105.1 . . ?
C47 C46A H46D 105.1 . . ?
H46C C46A H46D 105.9 . . ?
C47 C48A C49 125.6(12) . . ?
C47 C48A H48C 105.9 . . ?
C49 C48A H48C 105.9 . . ?
C47 C48A H48D 105.9 . . ?
C49 C48A H48D 105.9 . . ?
H48C C48A H48D 106.2 . . ?
C49 C50A C51 126.2(13) . . ?
C49 C50A H50C 105.8 . . ?
C51 C50A H50C 105.8 . . ?
C49 C50A H50D 105.8 . . ?
C51 C50A H50D 105.8 . . ?
H50C C50A H50D 106.2 . . ?
C52 C53A C54 133.0(16) . . ?
C52 C53A H53C 104.0 . . ?
C54 C53A H53C 104.0 . . ?
C52 C53A H53D 104.0 . . ?
C54 C53A H53D 104.0 . . ?
H53C C53A H53D 105.4 . . ?

loop_
_geom_bond_atom_site_label_1
_geom_bond_atom_site_label_2
_geom_bond_distance
_geom_bond_site_symmetry_2
_geom_bond_publ_flag
B1 F12A 1.282(9) . ?
B1 F13 1.315(12) . ?
B1 F11 1.374(4) . ?
B1 F13A 1.39(2) . ?
B1 F14 1.388(5) . ?
B1 F14A 1.412(7) . ?
B1 F12 1.419(7) . ?
N1 C1 1.328(3) . ?
N1 C3 1.373(3) . ?
N1 C4 1.476(3) . ?
N2 C1 1.323(3) . ?
N2 C2 1.374(3) . ?
N2 C16 1.472(3) . ?
C1 H1A 0.9500 . ?
C2 C3 1.340(3) . ?
C2 H2A 0.9500 . ?
C3 H3A 0.9500 . ?
C4 C5 1.511(3) . ?
C4 H4A 0.9900 . ?
C4 H4B 0.9900 . ?
C5 C6 1.514(3) . ?
C5 H5A 0.9900 . ?
C5 H5B 0.9900 . ?
C6 C7 1.521(3) . ?
C6 H6A 0.9900 . ?
C6 H6B 0.9900 . ?
C7 C8 1.517(3) . ?
C7 H7A 0.9900 . ?
C7 H7B 0.9900 . ?
C8 C9 1.518(3) . ?
C8 H8A 0.9900 . ?
C8 H8B 0.9900 . ?
C9 C10 1.521(3) . ?
C9 H9A 0.9900 . ?
C9 H9B 0.9900 . ?
C10 C11 1.522(3) . ?
C10 H10A 0.9900 . ?
C10 H10B 0.9900 . ?
C11 C12 1.522(3) . ?
C11 H11A 0.9900 . ?
C11 H11B 0.9900 . ?
C12 C13 1.525(3) . ?
C12 H12A 0.9900 . ?
C12 H12B 0.9900 . ?
C13 C14 1.518(3) . ?
C13 H13A 0.9900 . ?
C13 H13B 0.9900 . ?
C14 C15 1.526(3) . ?
C14 H14A 0.9900 . ?
C14 H14B 0.9900 . ?
C15 H15A 0.9800 . ?
C15 H15B 0.9800 . ?
C15 H15C 0.9800 . ?
C16 C17 1.506(3) . ?
C16 H16A 0.9900 . ?
C16 H16B 0.9900 . ?
C17 C18 1.524(3) . ?
C17 H17A 0.9900 . ?
C17 H17B 0.9900 . ?
C18 C19 1.514(4) . ?
C18 H18A 0.9900 . ?
C18 H18B 0.9900 . ?
C19 C20 1.518(3) . ?
C19 H19A 0.9900 . ?
C19 H19B 0.9900 . ?
C20 C21 1.526(4) . ?
C20 H20A 0.9900 . ?
C20 H20B 0.9900 . ?
C21 C22 1.529(3) . ?
C21 H21A 0.9900 . ?
C21 H21B 0.9900 . ?
C22 C23 1.527(3) . ?
C22 H22A 0.9900 . ?
C22 H22B 0.9900 . ?
C23 C24 1.522(3) . ?
C23 H23A 0.9900 . ?
C23 H23B 0.9900 . ?
C24 C25 1.528(4) . ?
C24 H24A 0.9900 . ?
C24 H24B 0.9900 . ?
C25 C26 1.517(3) . ?
C25 H25A 0.9900 . ?
C25 H25B 0.9900 . ?
C26 C27 1.519(4) . ?
C26 H26A 0.9900 . ?
C26 H26B 0.9900 . ?
C27 H27A 0.9800 . ?
C27 H27B 0.9800 . ?
C27 H27C 0.9800 . ?
B2 F22A 1.180(12) . ?
B2 F23 1.323(7) . ?
B2 F24A 1.353(9) . ?
B2 F24 1.385(5) . ?
B2 F21 1.391(4) . ?
B2 F23A 1.426(17) . ?
B2 F22 1.453(7) . ?
N3 C28 1.325(3) . ?
N3 C30 1.358(3) . ?
N3 C31 1.483(3) . ?
N4 C28 1.314(3) . ?
N4 C29 1.362(4) . ?
N4 C43 1.475(3) . ?
C28 H28A 0.9500 . ?
C29 C30 1.335(4) . ?
C29 H29A 0.9500 . ?
C30 H30A 0.9500 . ?
C31 C32 1.498(4) . ?
C31 H31A 0.9900 . ?
C31 H31B 0.9900 . ?
C32 C33 1.516(4) . ?
C32 H32A 0.9900 . ?
C32 H32B 0.9900 . ?
C33 C34 1.503(3) . ?
C33 H33A 0.9900 . ?
C33 H33B 0.9900 . ?
C34 C35 1.493(4) . ?
C34 H34A 0.9900 . ?
C34 H34B 0.9900 . ?
C35 C36 1.507(3) . ?
C35 H35A 0.9900 . ?
C35 H35B 0.9900 . ?
C36 C37 1.497(4) . ?
C36 H36A 0.9900 . ?
C36 H36B 0.9900 . ?
C37 C38 1.499(4) . ?
C37 H37A 0.9900 . ?
C37 H37B 0.9900 . ?
C38 C39 1.499(4) . ?
C38 H38A 0.9900 . ?
C38 H38B 0.9900 . ?
C39 C40 1.492(3) . ?
C39 H39A 0.9900 . ?
C39 H39B 0.9900 . ?
C40 C41 1.496(4) . ?
C40 H40A 0.9900 . ?
C40 H40B 0.9900 . ?
C41 C42 1.493(4) . ?
C41 H41A 0.9900 . ?
C41 H41B 0.9900 . ?
C42 H42A 0.9800 . ?
C42 H42B 0.9800 . ?
C42 H42C 0.9800 . ?
C43 C44 1.477(4) . ?
C43 H43A 0.9900 . ?
C43 H43B 0.9900 . ?
C44 C45 1.502(4) . ?
C44 H44A 0.9900 . ?
C44 H44B 0.9900 . ?
C45 C46A 1.362(14) . ?
C45 C46 1.492(5) . ?
C45 H45A 0.9900 . ?
C45 H45B 0.9900 . ?
C45 H45C 0.9900 . ?
C45 H45D 0.9900 . ?
C46 C47 1.462(5) . ?
C46 H46A 0.9900 . ?
C46 H46B 0.9900 . ?
C47 C48A 1.369(14) . ?
C47 C46A 1.474(14) . ?
C47 C48 1.482(5) . ?
C47 H47A 0.9900 . ?
C47 H47B 0.9900 . ?
C47 H47C 0.9900 . ?
C47 H47D 0.9900 . ?
C48 C49 1.438(5) . ?
C48 H48A 0.9900 . ?
C48 H48B 0.9900 . ?
C49 C50A 1.374(14) . ?
C49 C50 1.466(5) . ?
C49 C48A 1.506(14) . ?
C49 H49A 0.9900 . ?
C49 H49B 0.9900 . ?
C49 H49C 0.9900 . ?
C49 H49D 0.9900 . ?
C50 C51 1.426(5) . ?
C50 H50A 0.9900 . ?
C50 H50B 0.9900 . ?
C51 C52 1.417(4) . ?
C51 C50A 1.485(14) . ?
C51 H51A 0.9900 . ?
C51 H51B 0.9900 . ?
C51 H51C 0.9900 . ?
C51 H51D 0.9900 . ?
C52 C53A 1.312(14) . ?
C52 C53 1.471(6) . ?
C52 H52A 0.9900 . ?
C52 H52B 0.9900 . ?
C52 H52C 0.9900 . ?
C52 H52D 0.9900 . ?
C53 C54 1.429(5) . ?
C53 H53A 0.9900 . ?
C53 H53B 0.9900 . ?
C54 C53A 1.446(15) . ?
C54 H54A 0.9800 . ?
C54 H54B 0.9800 . ?
C54 H54C 0.9800 . ?
C54 H54D 0.9800 . ?
C54 H54E 0.9800 . ?
C54 H54F 0.9800 . ?
C46A H46C 0.9900 . ?
C46A H46D 0.9900 . ?
C48A H48C 0.9900 . ?
C48A H48D 0.9900 . ?
C50A H50C 0.9900 . ?
C50A H50D 0.9900 . ?
C53A H53C 0.9900 . ?
C53A H53D 0.9900 . ?

loop_
_geom_torsion_atom_site_label_1
_geom_torsion_atom_site_label_2
_geom_torsion_atom_site_label_3
_geom_torsion_atom_site_label_4
_geom_torsion
_geom_torsion_site_symmetry_1
_geom_torsion_site_symmetry_2
_geom_torsion_site_symmetry_3
_geom_torsion_site_symmetry_4
_geom_torsion_publ_flag
C2 N2 C1 N1 0.2(3) . . . . ?
C16 N2 C1 N1 178.3(2) . . . . ?
C3 N1 C1 N2 0.1(3) . . . . ?
C4 N1 C1 N2 177.1(2) . . . . ?
C1 N2 C2 C3 -0.5(3) . . . . ?
C16 N2 C2 C3 -178.6(2) . . . . ?
N2 C2 C3 N1 0.5(3) . . . . ?
C1 N1 C3 C2 -0.4(3) . . . . ?
C4 N1 C3 C2 -177.4(2) . . . . ?
C1 N1 C4 C5 -103.3(3) . . . . ?
C3 N1 C4 C5 73.2(3) . . . . ?
N1 C4 C5 C6 175.7(2) . . . . ?
C4 C5 C6 C7 178.3(2) . . . . ?
C5 C6 C7 C8 -177.2(2) . . . . ?
C6 C7 C8 C9 178.9(2) . . . . ?
C7 C8 C9 C10 -178.9(2) . . . . ?
C8 C9 C10 C11 179.2(2) . . . . ?
C9 C10 C11 C12 -179.4(2) . . . . ?
C10 C11 C12 C13 180.0(2) . . . . ?
C11 C12 C13 C14 -179.4(2) . . . . ?
C12 C13 C14 C15 179.5(2) . . . . ?
C1 N2 C16 C17 -116.6(3) . . . . ?
C2 N2 C16 C17 61.1(3) . . . . ?
N2 C16 C17 C18 -179.3(2) . . . . ?
C16 C17 C18 C19 176.3(2) . . . . ?
C17 C18 C19 C20 180.0(2) . . . . ?
C18 C19 C20 C21 175.2(2) . . . . ?
C19 C20 C21 C22 -178.0(2) . . . . ?
C20 C21 C22 C23 177.8(2) . . . . ?
C21 C22 C23 C24 -179.3(2) . . . . ?
C22 C23 C24 C25 177.9(3) . . . . ?
C23 C24 C25 C26 -179.4(2) . . . . ?
C24 C25 C26 C27 177.9(3) . . . . ?
C29 N4 C28 N3 1.5(3) . . . . ?
C43 N4 C28 N3 -175.5(2) . . . . ?
C30 N3 C28 N4 -1.2(3) . . . . ?
C31 N3 C28 N4 177.0(2) . . . . ?
C28 N4 C29 C30 -1.3(3) . . . . ?
C43 N4 C29 C30 175.5(3) . . . . ?
N4 C29 C30 N3 0.6(4) . . . . ?
C28 N3 C30 C29 0.3(3) . . . . ?
C31 N3 C30 C29 -177.7(3) . . . . ?
C28 N3 C31 C32 86.7(3) . . . . ?
C30 N3 C31 C32 -95.6(3) . . . . ?
N3 C31 C32 C33 70.9(3) . . . . ?
C31 C32 C33 C34 166.9(2) . . . . ?
C32 C33 C34 C35 -175.5(2) . . . . ?
C33 C34 C35 C36 174.6(2) . . . . ?
C34 C35 C36 C37 179.7(2) . . . . ?
C35 C36 C37 C38 179.3(2) . . . . ?
C36 C37 C38 C39 179.3(2) . . . . ?
C37 C38 C39 C40 -179.8(2) . . . . ?
C38 C39 C40 C41 179.3(3) . . . . ?
C39 C40 C41 C42 -178.5(3) . . . . ?
C28 N4 C43 C44 78.0(4) . . . . ?
C29 N4 C43 C44 -98.3(4) . . . . ?
N4 C43 C44 C45 -179.6(3) . . . . ?
C43 C44 C45 C46A 162.4(12) . . . . ?
C43 C44 C45 C46 -164.9(4) . . . . ?
C46A C45 C46 C47 -56.2(15) . . . . ?
C44 C45 C46 C47 -167.4(4) . . . . ?
C45 C46 C47 C48A 146.3(12) . . . . ?
C45 C46 C47 C46A 51.0(15) . . . . ?
C45 C46 C47 C48 -176.8(4) . . . . ?
C48A C47 C48 C49 -58.4(14) . . . . ?
C46 C47 C48 C49 -174.5(4) . . . . ?
C46A C47 C48 C49 -144.6(12) . . . . ?
C47 C48 C49 C50A 146.0(13) . . . . ?
C47 C48 C49 C50 -179.0(4) . . . . ?
C47 C48 C49 C48A 52.5(13) . . . . ?
C50A C49 C50 C51 -60.9(17) . . . . ?
C48 C49 C50 C51 -178.0(4) . . . . ?
C48A C49 C50 C51 -142.0(12) . . . . ?
C49 C50 C51 C52 175.2(4) . . . . ?
C49 C50 C51 C50A 55.5(16) . . . . ?
C50 C51 C52 C53A 143.3(18) . . . . ?
C50A C51 C52 C53A 179(2) . . . . ?
C50 C51 C52 C53 179.2(5) . . . . ?
C50A C51 C52 C53 -145.1(13) . . . . ?
C53A C52 C53 C54 -52.6(19) . . . . ?
C51 C52 C53 C54 -175.6(4) . . . . ?
C52 C53 C54 C53A 46.6(17) . . . . ?
C46 C45 C46A C47 66.4(19) . . . . ?
C44 C45 C46A C47 151.7(15) . . . . ?
C48A C47 C46A C45 -177.3(15) . . . . ?
C46 C47 C46A C45 -71(2) . . . . ?
C48 C47 C46A C45 -137.2(14) . . . . ?
C46 C47 C48A C49 142.4(12) . . . . ?
C46A C47 C48A C49 177.9(13) . . . . ?
C48 C47 C48A C49 57.7(15) . . . . ?
C50A C49 C48A C47 -174.5(15) . . . . ?
C48 C49 C48A C47 -63.2(16) . . . . ?
C50 C49 C48A C47 -138.1(12) . . . . ?
C48 C49 C50A C51 143.9(13) . . . . ?
C50 C49 C50A C51 59.9(16) . . . . ?
C48A C49 C50A C51 -176.7(14) . . . . ?
C52 C51 C50A C49 -148.6(14) . . . . ?
C50 C51 C50A C49 -65.0(18) . . . . ?
C51 C52 C53A C54 147.3(18) . . . . ?
C53 C52 C53A C54 66(3) . . . . ?
C53 C54 C53A C52 -72(3) . . . . ?
